data_4003947
loop_
_publ_author_name
'Zhang, Wenhao'
'Zhang, Weihua'
'Wang, Kai'
'Chu, Yanmeng'
'Du, Jiankang'
'Mei, Anyi'
'Rong, Yaoguang'
'Hu, Yue'
'Han, Hongwei'

_publ_section_title
;
 Revealing the Role of Bifunctional Molecules in Crystallizing
 Methylammonium Lead Iodide through Geometric Isomers
;
_journal_name_full 'Chemistry of Materials'
_journal_paper_doi 10.1021/acs.chemmater.1c00391
_journal_year 2021
_chemical_formula_moiety '2(C7 H14 N O2), 0.5(I8 Pb2)'
_chemical_formula_sum 'C14 H28 I4 N2 O4 Pb'
_chemical_formula_weight 1003.17
_space_group_crystal_system monoclinic
_space_group_IT_number 15
_space_group_name_Hall '-C 2yc'
_space_group_name_H-M_alt 'C 1 2/c 1'
_atom_sites_solution_hydrogens geom
_audit_creation_date 2020-11-11
_audit_creation_method
;
Olex2 1.2
(compiled 2018.05.29 svn.r3508 for OlexSys, GUI svn.r5506)
;
_cell_angle_alpha 90
_cell_angle_beta 102.027(4)
_cell_angle_gamma 90
_cell_formula_units_Z 4
_cell_length_a 35.9280(17)
_cell_length_b 9.1976(4)
_cell_length_c 8.6505(4)
_cell_measurement_reflns_used 5308
_cell_measurement_temperature 293(2)
_cell_measurement_theta_max 73.3960
_cell_measurement_theta_min 4.9620
_cell_volume 2795.8(2)
_computing_cell_refinement 'CrysAlisPro 1.171.39.28b (Rigaku OD, 2015)'
_computing_data_collection 'CrysAlisPro 1.171.39.28b (Rigaku OD, 2015)'
_computing_data_reduction 'CrysAlisPro 1.171.39.28b (Rigaku OD, 2015)'
_computing_molecular_graphics 'Olex2 (Dolomanov et al., 2009)'
_computing_publication_material 'Olex2 (Dolomanov et al., 2009)'
_computing_structure_refinement 'ShelXL (Sheldrick, 2015)'
_computing_structure_solution 'SHELXT 2018/2 (Sheldrick, 2018)'
_diffrn_ambient_temperature 293(2)
_diffrn_measured_fraction_theta_full 0.998
_diffrn_measured_fraction_theta_max 0.969
_diffrn_measurement_device_type 'Bruker APEX-II CCD'
_diffrn_measurement_method '\f and \w scans'
_diffrn_radiation_type CuK\a
_diffrn_radiation_wavelength 1.54178
_diffrn_reflns_av_R_equivalents 0.0387
_diffrn_reflns_av_unetI/netI 0.0345
_diffrn_reflns_Laue_measured_fraction_full 0.998
_diffrn_reflns_Laue_measured_fraction_max 0.969
_diffrn_reflns_limit_h_max 44
_diffrn_reflns_limit_h_min -44
_diffrn_reflns_limit_k_max 11
_diffrn_reflns_limit_k_min -11
_diffrn_reflns_limit_l_max 10
_diffrn_reflns_limit_l_min -10
_diffrn_reflns_number 9044
_diffrn_reflns_point_group_measured_fraction_full 0.998
_diffrn_reflns_point_group_measured_fraction_max 0.969
_diffrn_reflns_theta_full 67.679
_diffrn_reflns_theta_max 74.025
_diffrn_reflns_theta_min 2.515
_diffrn_source 'fine-focus sealed X-ray tube'
_diffrn_standards_number 0
_exptl_absorpt_coefficient_mu 46.561
_exptl_absorpt_correction_T_max 1.00000
_exptl_absorpt_correction_T_min 0.21023
_exptl_absorpt_correction_type multi-scan
_exptl_absorpt_process_details
;
CrysAlisPro 1.171.39.28b (Rigaku Oxford Diffraction, 2015)
Empirical absorption correction using spherical harmonics,
 implemented in SCALE3 ABSPACK scaling algorithm.
;
_exptl_crystal_colour 'pale red'
_exptl_crystal_density_diffrn 2.383
_exptl_crystal_density_meas ?
_exptl_crystal_density_method 'not measured'
_exptl_crystal_description platy
_exptl_crystal_F_000 1808
_exptl_crystal_size_max 0.30
_exptl_crystal_size_mid 0.26
_exptl_crystal_size_min 0.24
_refine_diff_density_max 0.857
_refine_diff_density_min -1.541
_refine_diff_density_rms 0.156
_refine_ls_extinction_method none
_refine_ls_goodness_of_fit_ref 1.120
_refine_ls_hydrogen_treatment constr
_refine_ls_matrix_type full
_refine_ls_number_parameters 117
_refine_ls_number_reflns 2771
_refine_ls_number_restraints 0
_refine_ls_restrained_S_all 1.120
_refine_ls_R_factor_all 0.0426
_refine_ls_R_factor_gt 0.0363
_refine_ls_shift/su_max 0.000
_refine_ls_shift/su_mean 0.000
_refine_ls_structure_factor_coef Fsqd
_refine_ls_weighting_details 'w=1/[\s^2^(Fo^2^)+(0.0571P)^2^+3.4744P] where P=(Fo^2^+2Fc^2^)/3'
_refine_ls_weighting_scheme calc
_refine_ls_wR_factor_gt 0.1010
_refine_ls_wR_factor_ref 0.1034
_reflns_Friedel_coverage 0.000
_reflns_number_gt 2319
_reflns_number_total 2771
_reflns_threshold_expression 'I > 2\s(I)'
_cod_data_source_file cm1c00391_si_002.cif
_cod_data_source_block 1111_sq
_cod_depositor_comments
;
The following automatic conversions were performed:

data item '_exptl_crystal_density_meas' value 'none' was changed to
'?' -- the value is perceived as not measured.

Automatic conversion script
Id: cif_fix_values 7556 2019-12-06 15:28:31Z antanas 
;
_cod_database_code 4003947
_shelx_shelxl_version_number 2018/3
_shelx_space_group_comment
;
The symmetry employed for this shelxl refinement is uniquely defined
by the following loop, which should always be used as a source of
symmetry information in preference to the above space-group names.
They are only intended as comments.
;
_oxdiff_exptl_absorpt_empirical_full_min 0.546
_oxdiff_exptl_absorpt_empirical_full_max 3.020
_oxdiff_exptl_absorpt_empirical_details
;
Empirical correction (ABSPACK) includes:
- Absorption correction using spherical harmonics
- Frame scaling
;
_olex2_refinement_description
;
1. Fixed Uiso
 At 1.2 times of:
  All C(H) groups, All C(H,H) groups, All N(H,H,H) groups
 At 1.5 times of:
  All O(H) groups
2.a Ternary CH refined with riding coordinates:
 C1(H1), C6(H6)
2.b Secondary CH2 refined with riding coordinates:
 C2(H2A,H2B), C3(H3A,H3B), C4(H4A,H4B), C5(H5A,H5B)
2.c Idealised Me refined as rotating group:
 N1(H1A,H1B,H1C)
2.d Idealised tetrahedral OH refined as rotating group:
 O1(H1D)
;
_olex2_submission_special_instructions 'No special instructions were received'

loop_
_space_group_symop_operation_xyz
'x, y, z'
'-x, y, -z+1/2'
'x+1/2, y+1/2, z'
'-x+1/2, y+1/2, -z+1/2'
'-x, -y, -z'
'x, -y, z-1/2'
'-x+1/2, -y+1/2, -z'
'x+1/2, -y+1/2, z-1/2'

loop_
_atom_site_label
_atom_site_type_symbol
_atom_site_fract_x
_atom_site_fract_y
_atom_site_fract_z
_atom_site_U_iso_or_equiv
_atom_site_adp_type
_atom_site_occupancy
_atom_site_site_symmetry_order
_atom_site_calc_flag
_atom_site_refinement_flags_posn
_atom_site_refinement_flags_adp
_atom_site_refinement_flags_occupancy
_atom_site_disorder_assembly
_atom_site_disorder_group
C1 C 0.6410(2) 0.7010(10) 0.3885(10) 0.061(2) Uani 1 1 d . . . . .
H1 H 0.641947 0.649464 0.290205 0.074 Uiso 1 1 calc R . . . .
C2 C 0.6443(3) 0.8585(11) 0.3597(12) 0.075(3) Uani 1 1 d . . . . .
H2A H 0.667295 0.876798 0.320759 0.090 Uiso 1 1 calc R . . . .
H2B H 0.646210 0.910939 0.458314 0.090 Uiso 1 1 calc R . . . .
C3 C 0.6049(3) 0.6583(12) 0.4377(13) 0.078(3) Uani 1 1 d . . . . .
H3A H 0.604319 0.700391 0.540081 0.094 Uiso 1 1 calc R . . . .
H3B H 0.603679 0.553414 0.446826 0.094 Uiso 1 1 calc R . . . .
C4 C 0.6103(2) 0.9134(11) 0.2407(12) 0.070(2) Uani 1 1 d . . . . .
H4A H 0.610954 0.873760 0.137407 0.084 Uiso 1 1 calc R . . . .
H4B H 0.611629 1.018452 0.234005 0.084 Uiso 1 1 calc R . . . .
C5 C 0.5708(3) 0.7126(13) 0.3150(15) 0.089(3) Uani 1 1 d . . . . .
H5A H 0.569757 0.660523 0.216619 0.107 Uiso 1 1 calc R . . . .
H5B H 0.547603 0.691659 0.351307 0.107 Uiso 1 1 calc R . . . .
C6 C 0.5729(3) 0.8706(12) 0.2856(12) 0.073(2) Uani 1 1 d . . . . .
H6 H 0.572181 0.919876 0.385371 0.088 Uiso 1 1 calc R . . . .
C7 C 0.5400(3) 0.9283(14) 0.1638(13) 0.080(3) Uani 1 1 d . . . . .
N1 N 0.67496(19) 0.6529(8) 0.5137(8) 0.0623(17) Uani 1 1 d . . . . .
H1A H 0.696365 0.677750 0.484027 0.075 Uiso 1 1 calc GR . . . .
H1B H 0.674292 0.556814 0.525372 0.075 Uiso 1 1 calc GR . . . .
H1C H 0.674124 0.695818 0.605120 0.075 Uiso 1 1 calc GR . . . .
O1 O 0.5372(2) 1.0656(10) 0.1569(12) 0.113(3) Uani 1 1 d . . . . .
H1D H 0.517013 1.088117 0.098039 0.169 Uiso 1 1 calc GR . . . .
O2 O 0.5193(2) 0.8465(11) 0.0743(11) 0.115(3) Uani 1 1 d . . . . .
I1 I 0.75273(2) 0.44376(5) 0.81318(5) 0.05517(17) Uani 1 1 d . . . . .
I2 I 0.66021(2) 0.27931(6) 0.41418(7) 0.06444(18) Uani 1 1 d . . . . .
Pb1 Pb 0.750000 0.250000 0.500000 0.04759(14) Uani 1 2 d S T P . .

loop_
_atom_site_aniso_label
_atom_site_aniso_U_11
_atom_site_aniso_U_22
_atom_site_aniso_U_33
_atom_site_aniso_U_23
_atom_site_aniso_U_13
_atom_site_aniso_U_12
C1 0.065(5) 0.061(5) 0.055(4) -0.005(4) 0.006(4) 0.003(4)
C2 0.062(5) 0.081(6) 0.076(6) 0.011(5) 0.000(4) 0.001(5)
C3 0.059(5) 0.083(7) 0.089(6) 0.035(5) 0.008(4) 0.003(5)
C4 0.060(5) 0.064(5) 0.080(6) 0.018(5) 0.002(4) 0.006(4)
C5 0.052(5) 0.105(8) 0.107(8) 0.040(7) 0.007(5) 0.003(5)
C6 0.064(5) 0.085(7) 0.069(5) 0.009(5) 0.009(4) 0.013(5)
C7 0.065(6) 0.102(8) 0.069(6) 0.014(6) 0.005(5) 0.007(6)
N1 0.060(4) 0.060(4) 0.060(4) 0.000(3) -0.002(3) 0.007(3)
O1 0.096(6) 0.095(6) 0.125(7) 0.016(5) -0.027(5) 0.025(5)
O2 0.100(6) 0.109(6) 0.114(6) 0.017(5) -0.029(5) 0.012(5)
I1 0.0692(3) 0.0467(3) 0.0480(3) -0.01243(19) 0.0084(2) 0.0064(2)
I2 0.0626(3) 0.0620(3) 0.0681(3) -0.0011(2) 0.0122(3) -0.0070(2)
Pb1 0.0572(2) 0.0405(2) 0.0439(2) 0.00005(14) 0.00797(17) 0.00132(16)

loop_
_atom_type_symbol
_atom_type_description
_atom_type_scat_dispersion_real
_atom_type_scat_dispersion_imag
_atom_type_scat_source
C C 0.0181 0.0091 'International Tables Vol C Tables 4.2.6.8 and 6.1.1.4'
H H 0.0000 0.0000 'International Tables Vol C Tables 4.2.6.8 and 6.1.1.4'
N N 0.0311 0.0180 'International Tables Vol C Tables 4.2.6.8 and 6.1.1.4'
O O 0.0492 0.0322 'International Tables Vol C Tables 4.2.6.8 and 6.1.1.4'
I I -0.3257 6.8362 'International Tables Vol C Tables 4.2.6.8 and 6.1.1.4'
Pb Pb -4.0753 8.5060 'International Tables Vol C Tables 4.2.6.8 and 6.1.1.4'

loop_
_geom_angle_atom_site_label_1
_geom_angle_atom_site_label_2
_geom_angle_atom_site_label_3
_geom_angle
_geom_angle_site_symmetry_1
_geom_angle_site_symmetry_3
_geom_angle_publ_flag
C2 C1 C3 114.1(8) . . ?
C2 C1 N1 108.9(7) . . ?
C3 C1 N1 109.6(7) . . ?
C1 C2 C4 111.1(8) . . ?
C1 C3 C5 109.4(8) . . ?
C2 C4 C6 111.7(8) . . ?
C6 C5 C3 112.2(9) . . ?
C5 C6 C4 112.1(8) . . ?
C5 C6 C7 113.9(9) . . ?
C7 C6 C4 109.6(8) . . ?
O1 C7 C6 115.3(10) . . ?
O2 C7 C6 120.9(11) . . ?
O2 C7 O1 123.6(10) . . ?
Pb1 I1 Pb1 153.479(17) . 4_656 ?
I1 Pb1 I1 86.573(5) . 6_565 ?
I1 Pb1 I1 93.427(5) 7_656 6_565 ?
I1 Pb1 I1 93.427(5) . 4_646 ?
I1 Pb1 I1 180.0 7_656 . ?
I1 Pb1 I1 86.573(5) 7_656 4_646 ?
I1 Pb1 I1 180.0 4_646 6_565 ?
I2 Pb1 I1 86.826(14) 7_656 4_646 ?
I2 Pb1 I1 93.174(14) 7_656 6_565 ?
I2 Pb1 I1 93.174(14) . 4_646 ?
I2 Pb1 I1 90.061(14) . . ?
I2 Pb1 I1 90.062(14) 7_656 7_656 ?
I2 Pb1 I1 89.938(14) . 7_656 ?
I2 Pb1 I1 86.826(14) . 6_565 ?
I2 Pb1 I1 89.939(14) 7_656 . ?
I2 Pb1 I2 180.00(2) . 7_656 ?

loop_
_geom_bond_atom_site_label_1
_geom_bond_atom_site_label_2
_geom_bond_distance
_geom_bond_site_symmetry_2
_geom_bond_publ_flag
C1 C2 1.479(13) . ?
C1 C3 1.500(13) . ?
C1 N1 1.520(10) . ?
C2 C4 1.511(12) . ?
C3 C5 1.527(13) . ?
C4 C6 1.525(13) . ?
C5 C6 1.480(15) . ?
C6 C7 1.507(13) . ?
C7 O1 1.267(14) . ?
C7 O2 1.215(14) . ?
I1 Pb1 3.2590(4) 4_656 ?
I1 Pb1 3.2271(4) . ?
I2 Pb1 3.1673(6) . ?
